data_1517442
loop_
_publ_author_name
'Cheng, Gang'
'Kui, Steven C. F.'
'Ang, Wai-Hung'
'Ko, Man-Ying'
'Chow, Pui-Keong'
'Kwong, Chun-Lam'
'Kwok, Chi-Chung'
'Ma, Chensheng'
'Guan, Xiangguo'
'Low, Kam-Hung'
'Su, Shi-Jian'
'Che, Chi-Ming'

_publ_section_title
;
 Structurally robust phosphorescent [Pt(O^N^C^N)] emitters for high
 performance organic light-emitting devices with power efficiency up to
 126 lm W&#x2212;1and external quantum efficiency over 20%
;
_journal_issue 12
_journal_name_full 'Chem. Sci.'
_journal_page_first 4819
_journal_paper_doi 10.1039/C4SC01105H
_journal_volume 5
_journal_year 2014
_chemical_formula_moiety '2(C49 H42 N2 O Pt), C H Cl3'
_chemical_formula_sum 'C99 H85 Cl3 N4 O2 Pt2'
_chemical_formula_weight 1859.24
_chemical_name_systematic
;
?
;
_space_group_IT_number 2
_symmetry_cell_setting triclinic
_symmetry_space_group_name_Hall '-P 1'
_symmetry_space_group_name_H-M 'P -1'
_atom_sites_solution_hydrogens geom
_atom_sites_solution_primary direct
_atom_sites_solution_secondary difmap
_audit_creation_method SHELXL-97
_cell_angle_alpha 67.9700(10)
_cell_angle_beta 85.6600(10)
_cell_angle_gamma 68.6710(10)
_cell_formula_units_Z 1
_cell_length_a 12.4607(5)
_cell_length_b 12.7920(5)
_cell_length_c 14.1587(6)
_cell_measurement_reflns_used 351
_cell_measurement_temperature 100(2)
_cell_measurement_theta_max 45
_cell_measurement_theta_min 3
_cell_volume 1943.96(14)
_computing_structure_refinement 'SHELXL-97 (Sheldrick, 1997)'
_computing_structure_solution 'SHELXS-97 (Sheldrick, 1990)'
_diffrn_ambient_temperature 100(2)
_diffrn_measured_fraction_theta_full 0.976
_diffrn_measured_fraction_theta_max 0.976
_diffrn_radiation_monochromator graphite
_diffrn_radiation_source 'fine-focus sealed tube'
_diffrn_radiation_type CuK\a
_diffrn_radiation_wavelength 1.54178
_diffrn_reflns_av_R_equivalents 0.0484
_diffrn_reflns_av_sigmaI/netI 0.0505
_diffrn_reflns_limit_h_max 13
_diffrn_reflns_limit_h_min -14
_diffrn_reflns_limit_k_max 15
_diffrn_reflns_limit_k_min -15
_diffrn_reflns_limit_l_max 15
_diffrn_reflns_limit_l_min -16
_diffrn_reflns_number 37878
_diffrn_reflns_theta_full 66.08
_diffrn_reflns_theta_max 66.08
_diffrn_reflns_theta_min 3.38
_exptl_absorpt_coefficient_mu 8.013
_exptl_absorpt_correction_T_max 0.8522
_exptl_absorpt_correction_T_min 0.5905
_exptl_absorpt_correction_type multi-scan
_exptl_absorpt_process_details SADABS
_exptl_crystal_colour yellow
_exptl_crystal_density_diffrn 1.588
_exptl_crystal_density_method 'not measured'
_exptl_crystal_description plate
_exptl_crystal_F_000 930
_exptl_crystal_size_max 0.08
_exptl_crystal_size_mid 0.06
_exptl_crystal_size_min 0.02
_refine_diff_density_max 2.457
_refine_diff_density_min -1.420
_refine_diff_density_rms 0.195
_refine_ls_extinction_method none
_refine_ls_goodness_of_fit_ref 1.097
_refine_ls_hydrogen_treatment mixed
_refine_ls_matrix_type full
_refine_ls_number_parameters 530
_refine_ls_number_reflns 6640
_refine_ls_number_restraints 43
_refine_ls_restrained_S_all 1.095
_refine_ls_R_factor_all 0.0444
_refine_ls_R_factor_gt 0.0439
_refine_ls_shift/su_max 0.000
_refine_ls_shift/su_mean 0.000
_refine_ls_structure_factor_coef Fsqd
_refine_ls_weighting_details 'calc w=1/[\s^2^(Fo^2^)+(0.0675P)^2^+10.3725P] where P=(Fo^2^+2Fc^2^)/3'
_refine_ls_weighting_scheme calc
_refine_ls_wR_factor_gt 0.1155
_refine_ls_wR_factor_ref 0.1182
_reflns_number_gt 6558
_reflns_number_total 6640
_reflns_threshold_expression >2sigma(I)
_cod_data_source_file c4sc01105h2.cif
_cod_data_source_block hung179p1
_cod_depositor_comments 'Adding full bibliography for 1517442.cif.'
_cod_database_code 1517442

loop_
_symmetry_equiv_pos_as_xyz
'x, y, z'
'-x, -y, -z'

loop_
_atom_site_label
_atom_site_type_symbol
_atom_site_fract_x
_atom_site_fract_y
_atom_site_fract_z
_atom_site_U_iso_or_equiv
_atom_site_adp_type
_atom_site_occupancy
_atom_site_symmetry_multiplicity
_atom_site_calc_flag
_atom_site_refinement_flags
_atom_site_disorder_assembly
_atom_site_disorder_group
Pt1 Pt 0.307830(15) 0.399443(17) 0.191024(14) 0.01443(12) Uani 1 1 d . . .
N1 N 0.4358(4) 0.3603(4) 0.1012(3) 0.0148(9) Uani 1 1 d . . .
N2 N 0.1819(4) 0.4090(4) 0.2908(4) 0.0171(9) Uani 1 1 d . . .
O1 O 0.1880(3) 0.5184(4) 0.0718(3) 0.0244(9) Uani 1 1 d . . .
C1 C 0.2137(5) 0.5563(5) -0.0244(4) 0.0212(11) Uani 1 1 d . . .
C2 C 0.1234(5) 0.6523(6) -0.0928(5) 0.0288(14) Uani 1 1 d . . .
H2 H 0.0505 0.6816 -0.0671 0.035 Uiso 1 1 calc R . .
C3 C 0.1358(5) 0.7054(6) -0.1947(5) 0.0267(13) Uani 1 1 d . . .
H3 H 0.0724 0.7694 -0.2385 0.032 Uiso 1 1 calc R . .
C4 C 0.2430(5) 0.6641(5) -0.2334(4) 0.0222(11) Uani 1 1 d . . .
H4 H 0.2538 0.7009 -0.3036 0.027 Uiso 1 1 calc R . .
C5 C 0.3327(5) 0.5695(5) -0.1684(4) 0.0177(10) Uani 1 1 d . . .
H5 H 0.4051 0.5430 -0.1957 0.021 Uiso 1 1 calc R . .
C6 C 0.3230(5) 0.5095(5) -0.0631(4) 0.0180(11) Uani 1 1 d . . .
C7 C 0.4236(4) 0.4057(5) -0.0033(4) 0.0144(10) Uani 1 1 d . . .
C8 C 0.5119(5) 0.3463(5) -0.0540(4) 0.0183(11) Uani 1 1 d . . .
H8 H 0.5035 0.3739 -0.1264 0.022 Uiso 1 1 calc R . .
C9 C 0.6104(4) 0.2497(5) -0.0031(4) 0.0179(11) Uani 1 1 d . . .
C10 C 0.6221(5) 0.2132(5) 0.1025(4) 0.0172(10) Uani 1 1 d . . .
H10 H 0.6915 0.1523 0.1395 0.021 Uiso 1 1 calc R . .
C11 C 0.5332(4) 0.2652(5) 0.1531(4) 0.0150(10) Uani 1 1 d . . .
C12 C 0.6937(4) 0.1817(5) -0.0592(4) 0.0159(10) Uani 1 1 d . . .
C13 C 0.7954(5) 0.2011(5) -0.0919(4) 0.0196(11) Uani 1 1 d . . .
H13 H 0.8148 0.2591 -0.0775 0.024 Uiso 1 1 calc R . .
C14 C 0.8692(4) 0.1347(5) -0.1461(4) 0.0180(11) Uani 1 1 d U A .
C15 C 0.8381(4) 0.0513(5) -0.1656(4) 0.0182(11) Uani 1 1 d . . .
H15 H 0.8876 0.0071 -0.2031 0.022 Uiso 1 1 calc R . .
C16 C 0.7365(4) 0.0284(5) -0.1325(4) 0.0178(11) Uani 1 1 d . . .
C17 C 0.6655(4) 0.0957(5) -0.0793(4) 0.0182(11) Uani 1 1 d . . .
H17 H 0.5960 0.0829 -0.0560 0.022 Uiso 1 1 calc R . .
C18 C 0.5305(5) 0.2242(5) 0.2644(4) 0.0169(10) Uani 1 1 d . . .
C19 C 0.6218(5) 0.1347(5) 0.3321(5) 0.0228(12) Uani 1 1 d . . .
H19 H 0.6909 0.0937 0.3074 0.027 Uiso 1 1 calc R . .
C20 C 0.6117(5) 0.1049(5) 0.4369(4) 0.0215(11) Uani 1 1 d . . .
H20 H 0.6720 0.0406 0.4840 0.026 Uiso 1 1 calc R . .
C21 C 0.5116(5) 0.1708(5) 0.4722(4) 0.0180(11) Uani 1 1 d . . .
H21 H 0.5063 0.1521 0.5436 0.022 Uiso 1 1 calc R . .
C22 C 0.4206(5) 0.2624(5) 0.4056(4) 0.0155(10) Uani 1 1 d . . .
C23 C 0.4274(5) 0.2855(5) 0.2999(4) 0.0153(10) Uani 1 1 d . . .
C24 C 0.3186(5) 0.3460(5) 0.4421(4) 0.0180(11) Uani 1 1 d . . .
C25 C 0.1985(5) 0.3782(5) 0.3934(4) 0.0172(11) Uani 1 1 d . . .
C26 C 0.1040(5) 0.3827(6) 0.4534(5) 0.0241(12) Uani 1 1 d . . .
H26 H 0.1152 0.3619 0.5247 0.029 Uiso 1 1 calc R . .
C27 C -0.0061(5) 0.4173(6) 0.4106(5) 0.0294(13) Uani 1 1 d . . .
H27 H -0.0702 0.4207 0.4517 0.035 Uiso 1 1 calc R . .
C28 C -0.0203(5) 0.4466(6) 0.3071(5) 0.0268(13) Uani 1 1 d . . .
H28 H -0.0943 0.4700 0.2753 0.032 Uiso 1 1 calc R . .
C29 C 0.0749(5) 0.4412(6) 0.2510(5) 0.0225(12) Uani 1 1 d . . .
H29 H 0.0646 0.4614 0.1797 0.027 Uiso 1 1 calc R . .
C30 C 0.3361(4) 0.4659(5) 0.4241(4) 0.0154(10) Uani 1 1 d . . .
C31 C 0.3497(5) 0.5518(5) 0.3331(4) 0.0204(11) Uani 1 1 d . . .
H31 H 0.3496 0.5415 0.2701 0.025 Uiso 1 1 calc R . .
C32 C 0.3636(5) 0.6543(5) 0.3370(4) 0.0186(11) Uani 1 1 d . . .
H32 H 0.3720 0.7144 0.2756 0.022 Uiso 1 1 calc R . .
C33 C 0.3651(5) 0.6690(5) 0.4279(5) 0.0227(12) Uani 1 1 d . . .
H33 H 0.3740 0.7396 0.4282 0.027 Uiso 1 1 calc R . .
C34 C 0.3540(5) 0.5831(5) 0.5195(4) 0.0215(11) Uani 1 1 d . . .
H34 H 0.3565 0.5931 0.5824 0.026 Uiso 1 1 calc R . .
C35 C 0.3389(4) 0.4807(5) 0.5164(4) 0.0186(11) Uani 1 1 d . . .
C36 C 0.3294(4) 0.3762(5) 0.6001(4) 0.0175(10) Uani 1 1 d . . .
C37 C 0.3340(5) 0.3468(6) 0.7055(5) 0.0262(13) Uani 1 1 d . . .
H37 H 0.3403 0.4016 0.7332 0.031 Uiso 1 1 calc R . .
C38 C 0.3291(5) 0.2358(6) 0.7689(4) 0.0285(13) Uani 1 1 d . . .
H38 H 0.3317 0.2148 0.8408 0.034 Uiso 1 1 calc R . .
C39 C 0.3206(5) 0.1544(6) 0.7289(5) 0.0269(13) Uani 1 1 d . . .
H39 H 0.3198 0.0778 0.7738 0.032 Uiso 1 1 calc R . .
C40 C 0.3132(5) 0.1848(6) 0.6235(5) 0.0239(12) Uani 1 1 d . . .
H40 H 0.3045 0.1309 0.5959 0.029 Uiso 1 1 calc R . .
C41 C 0.3190(4) 0.2953(5) 0.5596(4) 0.0174(10) Uani 1 1 d . . .
C42 C 0.9817(4) 0.1560(5) -0.1838(4) 0.0223(12) Uani 1 1 d D . .
C43A C 1.0608(16) 0.0568(15) -0.2230(17) 0.035(4) Uani 0.56(3) 1 d PDU A 1
H43A H 1.0143 0.0429 -0.2665 0.053 Uiso 0.56(3) 1 calc PR A 1
H43B H 1.0976 -0.0185 -0.1646 0.053 Uiso 0.56(3) 1 calc PR A 1
H43C H 1.1204 0.0837 -0.2625 0.053 Uiso 0.56(3) 1 calc PR A 1
C44A C 1.0481(16) 0.160(2) -0.0996(12) 0.032(3) Uani 0.56(3) 1 d PDU A 1
H44A H 0.9984 0.2231 -0.0756 0.047 Uiso 0.56(3) 1 calc PR A 1
H44B H 1.1167 0.1781 -0.1267 0.047 Uiso 0.56(3) 1 calc PR A 1
H44C H 1.0716 0.0815 -0.0426 0.047 Uiso 0.56(3) 1 calc PR A 1
C45A C 0.954(2) 0.2760(13) -0.2761(12) 0.022(4) Uani 0.56(3) 1 d PDU A 1
H45A H 0.9043 0.3428 -0.2561 0.034 Uiso 0.56(3) 1 calc PR A 1
H45B H 0.9134 0.2731 -0.3313 0.034 Uiso 0.56(3) 1 calc PR A 1
H45C H 1.0256 0.2887 -0.2997 0.034 Uiso 0.56(3) 1 calc PR A 1
C43B C 1.074(2) 0.0372(16) -0.183(2) 0.035(4) Uani 0.44(3) 1 d PD A 2
H43D H 1.1127 -0.0104 -0.1145 0.053 Uiso 0.44(3) 1 calc PR A 2
H43E H 1.1302 0.0548 -0.2323 0.053 Uiso 0.44(3) 1 calc PR A 2
H43F H 1.0368 -0.0090 -0.2015 0.053 Uiso 0.44(3) 1 calc PR A 2
C44B C 1.025(2) 0.203(2) -0.1144(17) 0.032(3) Uani 0.44(3) 1 d PD A 2
H44D H 0.9595 0.2661 -0.1009 0.047 Uiso 0.44(3) 1 calc PR A 2
H44E H 1.0826 0.2373 -0.1486 0.047 Uiso 0.44(3) 1 calc PR A 2
H44F H 1.0595 0.1363 -0.0498 0.047 Uiso 0.44(3) 1 calc PR A 2
C45B C 0.952(3) 0.255(2) -0.2913(13) 0.022(4) Uani 0.44(3) 1 d PD A 2
H45D H 0.8999 0.3316 -0.2871 0.034 Uiso 0.44(3) 1 calc PR A 2
H45E H 0.9129 0.2320 -0.3340 0.034 Uiso 0.44(3) 1 calc PR A 2
H45F H 1.0224 0.2642 -0.3217 0.034 Uiso 0.44(3) 1 calc PR A 2
C46 C 0.7055(5) -0.0642(5) -0.1568(5) 0.0216(11) Uani 1 1 d . . .
C47 C 0.6044(6) -0.0922(7) -0.0936(6) 0.0374(15) Uani 1 1 d . . .
H47A H 0.5340 -0.0195 -0.1152 0.056 Uiso 1 1 calc R . .
H47B H 0.6242 -0.1169 -0.0208 0.056 Uiso 1 1 calc R . .
H47C H 0.5913 -0.1577 -0.1051 0.056 Uiso 1 1 calc R . .
C48 C 0.6651(8) -0.0120(8) -0.2678(6) 0.0435(17) Uani 1 1 d . . .
H48A H 0.6000 0.0650 -0.2826 0.065 Uiso 1 1 calc R . .
H48B H 0.6405 -0.0686 -0.2833 0.065 Uiso 1 1 calc R . .
H48C H 0.7285 0.0019 -0.3098 0.065 Uiso 1 1 calc R . .
C49 C 0.8072(6) -0.1848(7) -0.1286(8) 0.0460(19) Uani 1 1 d . . .
H49A H 0.7840 -0.2430 -0.1431 0.069 Uiso 1 1 calc R . .
H49B H 0.8305 -0.2159 -0.0558 0.069 Uiso 1 1 calc R . .
H49C H 0.8721 -0.1726 -0.1690 0.069 Uiso 1 1 calc R . .
C50 C 0.0634(14) -0.0315(13) 0.5392(16) 0.082(7) Uani 0.50 1 d PD . .
H50 H 0.10(3) -0.06(3) 0.605(12) 0.123 Uiso 0.50 1 d PD . .
Cl1 Cl 0.1242(6) -0.1326(6) 0.4762(5) 0.0842(15) Uani 0.50 1 d PD . .
Cl2 Cl 0.0655(9) 0.1117(6) 0.4690(9) 0.124(3) Uani 0.50 1 d PD . .
Cl3 Cl -0.0776(7) -0.0275(13) 0.5669(8) 0.139(4) Uani 0.50 1 d PD . .

loop_
_atom_site_aniso_label
_atom_site_aniso_U_11
_atom_site_aniso_U_22
_atom_site_aniso_U_33
_atom_site_aniso_U_23
_atom_site_aniso_U_13
_atom_site_aniso_U_12
Pt1 0.00575(15) 0.01966(15) 0.01633(15) -0.00882(10) 0.00178(9) -0.00093(10)
N1 0.005(2) 0.017(2) 0.016(2) -0.0038(17) -0.0010(16) 0.0010(17)
N2 0.010(2) 0.023(2) 0.020(2) -0.0115(18) 0.0010(17) -0.0038(18)
O1 0.0113(19) 0.035(2) 0.024(2) -0.0135(18) 0.0029(16) -0.0025(16)
C1 0.015(3) 0.025(3) 0.020(3) -0.009(2) 0.001(2) -0.001(2)
C2 0.009(3) 0.038(3) 0.030(3) -0.016(3) 0.001(2) 0.005(2)
C3 0.016(3) 0.027(3) 0.027(3) -0.010(2) -0.009(2) 0.005(2)
C4 0.020(3) 0.021(3) 0.021(3) -0.005(2) -0.002(2) -0.003(2)
C5 0.014(3) 0.021(3) 0.025(3) -0.015(2) 0.002(2) -0.007(2)
C6 0.010(2) 0.020(3) 0.024(3) -0.009(2) -0.002(2) -0.003(2)
C7 0.009(2) 0.020(3) 0.018(3) -0.011(2) 0.003(2) -0.005(2)
C8 0.015(3) 0.019(3) 0.017(3) -0.005(2) 0.000(2) -0.003(2)
C9 0.009(2) 0.022(3) 0.025(3) -0.012(2) 0.005(2) -0.006(2)
C10 0.011(2) 0.020(3) 0.022(3) -0.013(2) 0.003(2) -0.004(2)
C11 0.009(2) 0.019(2) 0.020(3) -0.011(2) 0.004(2) -0.005(2)
C12 0.011(2) 0.016(2) 0.016(2) -0.005(2) 0.001(2) -0.001(2)
C13 0.010(2) 0.023(3) 0.022(3) -0.008(2) 0.001(2) -0.003(2)
C14 0.003(2) 0.022(3) 0.020(2) -0.003(2) 0.0014(19) -0.0003(19)
C15 0.009(2) 0.022(3) 0.018(2) -0.006(2) 0.002(2) 0.000(2)
C16 0.009(2) 0.019(3) 0.018(2) -0.002(2) -0.005(2) 0.000(2)
C17 0.006(2) 0.024(3) 0.019(3) -0.004(2) 0.0031(19) -0.004(2)
C18 0.012(2) 0.019(3) 0.019(3) -0.011(2) 0.002(2) -0.002(2)
C19 0.011(3) 0.023(3) 0.029(3) -0.011(2) 0.003(2) 0.001(2)
C20 0.017(3) 0.018(3) 0.024(3) -0.008(2) -0.004(2) 0.001(2)
C21 0.016(3) 0.020(3) 0.017(3) -0.008(2) 0.002(2) -0.005(2)
C22 0.012(3) 0.018(3) 0.017(3) -0.008(2) 0.001(2) -0.005(2)
C23 0.014(3) 0.018(2) 0.023(3) -0.016(2) 0.005(2) -0.009(2)
C24 0.010(3) 0.020(3) 0.020(3) -0.005(2) -0.001(2) -0.003(2)
C25 0.013(3) 0.019(3) 0.023(3) -0.012(2) 0.006(2) -0.005(2)
C26 0.016(3) 0.030(3) 0.027(3) -0.012(2) 0.005(2) -0.007(2)
C27 0.014(3) 0.041(3) 0.035(3) -0.017(3) 0.011(2) -0.011(3)
C28 0.011(3) 0.038(3) 0.035(3) -0.019(3) 0.002(2) -0.007(2)
C29 0.011(3) 0.036(3) 0.024(3) -0.017(2) 0.004(2) -0.008(2)
C30 0.005(2) 0.018(2) 0.020(3) -0.010(2) 0.0016(19) 0.0017(19)
C31 0.012(2) 0.023(3) 0.021(3) -0.005(2) 0.004(2) -0.003(2)
C32 0.014(3) 0.016(2) 0.023(3) -0.006(2) -0.004(2) -0.002(2)
C33 0.016(3) 0.019(3) 0.034(3) -0.013(2) -0.003(2) -0.003(2)
C34 0.019(3) 0.026(3) 0.025(3) -0.016(2) -0.001(2) -0.006(2)
C35 0.005(2) 0.025(3) 0.021(3) -0.009(2) 0.0017(19) 0.000(2)
C36 0.006(2) 0.025(3) 0.018(3) -0.009(2) 0.0017(19) -0.003(2)
C37 0.015(3) 0.039(3) 0.020(3) -0.010(3) 0.001(2) -0.006(2)
C38 0.018(3) 0.043(4) 0.016(3) -0.004(3) 0.004(2) -0.010(3)
C39 0.018(3) 0.032(3) 0.026(3) -0.005(2) 0.007(2) -0.012(2)
C40 0.015(3) 0.027(3) 0.025(3) -0.004(2) 0.004(2) -0.009(2)
C41 0.011(2) 0.023(3) 0.019(3) -0.011(2) 0.005(2) -0.005(2)
C42 0.008(2) 0.023(3) 0.027(3) -0.003(2) 0.005(2) -0.003(2)
C43A 0.011(4) 0.033(5) 0.050(9) -0.006(6) 0.011(7) -0.005(4)
C44A 0.013(6) 0.041(9) 0.030(5) 0.000(6) -0.005(4) -0.010(7)
C45A 0.022(3) 0.027(6) 0.025(5) -0.014(4) 0.006(5) -0.014(5)
C43B 0.011(4) 0.033(5) 0.050(9) -0.006(6) 0.011(7) -0.005(4)
C44B 0.013(6) 0.041(9) 0.030(5) 0.000(6) -0.005(4) -0.010(7)
C45B 0.022(3) 0.027(6) 0.025(5) -0.014(4) 0.006(5) -0.014(5)
C46 0.013(3) 0.022(3) 0.025(3) -0.005(2) -0.004(2) -0.004(2)
C47 0.032(4) 0.041(4) 0.039(4) -0.012(3) 0.003(3) -0.018(3)
C48 0.054(5) 0.051(4) 0.036(4) -0.018(3) -0.001(3) -0.027(4)
C49 0.025(4) 0.038(4) 0.082(6) -0.032(4) -0.001(4) -0.008(3)
C50 0.084(17) 0.073(14) 0.078(16) -0.011(12) -0.030(13) -0.026(12)
Cl1 0.090(4) 0.091(4) 0.084(4) -0.045(3) 0.017(3) -0.036(3)
Cl2 0.133(7) 0.053(3) 0.161(8) -0.041(4) -0.003(6) -0.002(4)
Cl3 0.064(4) 0.205(12) 0.127(7) -0.063(7) 0.020(4) -0.027(5)

loop_
_atom_type_symbol
_atom_type_description
_atom_type_scat_dispersion_real
_atom_type_scat_dispersion_imag
_atom_type_scat_source
C C 0.0181 0.0091 'International Tables Vol C Tables 4.2.6.8 and 6.1.1.4'
H H 0.0000 0.0000 'International Tables Vol C Tables 4.2.6.8 and 6.1.1.4'
N N 0.0311 0.0180 'International Tables Vol C Tables 4.2.6.8 and 6.1.1.4'
O O 0.0492 0.0322 'International Tables Vol C Tables 4.2.6.8 and 6.1.1.4'
Pt Pt -4.5932 6.9264 'International Tables Vol C Tables 4.2.6.8 and 6.1.1.4'
Cl Cl 0.3639 0.7018 'International Tables Vol C Tables 4.2.6.8 and 6.1.1.4'

loop_
_geom_angle_atom_site_label_1
_geom_angle_atom_site_label_2
_geom_angle_atom_site_label_3
_geom_angle
C23 Pt1 N1 83.0(2)
C23 Pt1 N2 92.4(2)
N1 Pt1 N2 170.28(18)
C23 Pt1 O1 177.31(17)
N1 Pt1 O1 94.36(17)
N2 Pt1 O1 90.28(17)
C7 N1 C11 120.9(4)
C7 N1 Pt1 124.5(3)
C11 N1 Pt1 113.5(3)
C29 N2 C25 118.7(5)
C29 N2 Pt1 115.4(4)
C25 N2 Pt1 125.7(4)
C1 O1 Pt1 123.7(3)
O1 C1 C2 115.1(5)
O1 C1 C6 126.1(5)
C2 C1 C6 118.8(5)
C3 C2 C1 123.0(5)
C2 C3 C4 119.2(5)
C5 C4 C3 119.1(5)
C4 C5 C6 123.7(5)
C5 C6 C1 116.1(5)
C5 C6 C7 118.2(5)
C1 C6 C7 125.6(5)
N1 C7 C8 117.1(5)
N1 C7 C6 123.3(5)
C8 C7 C6 119.5(5)
C9 C8 C7 122.9(5)
C8 C9 C10 117.4(5)
C8 C9 C12 120.4(5)
C10 C9 C12 122.0(5)
C11 C10 C9 120.0(5)
C10 C11 N1 121.4(5)
C10 C11 C18 124.6(5)
N1 C11 C18 114.0(4)
C13 C12 C17 120.2(5)
C13 C12 C9 123.0(5)
C17 C12 C9 116.8(5)
C12 C13 C14 119.9(5)
C15 C14 C13 118.4(5)
C15 C14 C42 121.0(5)
C13 C14 C42 120.5(5)
C14 C15 C16 123.1(5)
C17 C16 C15 116.9(5)
C17 C16 C46 122.0(5)
C15 C16 C46 121.1(5)
C16 C17 C12 121.5(5)
C19 C18 C23 120.9(5)
C19 C18 C11 124.2(5)
C23 C18 C11 115.0(5)
C18 C19 C20 119.6(5)
C19 C20 C21 119.5(5)
C22 C21 C20 121.6(5)
C21 C22 C23 118.5(5)
C21 C22 C24 121.8(5)
C23 C22 C24 119.4(5)
C18 C23 C22 119.5(5)
C18 C23 Pt1 113.4(4)
C22 C23 Pt1 127.1(4)
C22 C24 C41 110.9(4)
C22 C24 C25 115.6(4)
C41 C24 C25 110.5(4)
C22 C24 C30 110.5(4)
C41 C24 C30 100.2(4)
C25 C24 C30 108.0(4)
N2 C25 C26 119.2(5)
N2 C25 C24 120.8(5)
C26 C25 C24 119.9(5)
C27 C26 C25 121.1(6)
C28 C27 C26 118.5(5)
C29 C28 C27 118.4(5)
N2 C29 C28 124.0(5)
C31 C30 C35 120.4(5)
C31 C30 C24 129.2(5)
C35 C30 C24 110.4(5)
C30 C31 C32 118.2(5)
C33 C32 C31 121.1(5)
C32 C33 C34 121.4(5)
C33 C34 C35 117.9(5)
C30 C35 C34 120.9(5)
C30 C35 C36 109.9(5)
C34 C35 C36 129.2(5)
C37 C36 C41 120.5(5)
C37 C36 C35 131.0(5)
C41 C36 C35 108.5(5)
C38 C37 C36 118.5(6)
C37 C38 C39 121.1(6)
C38 C39 C40 120.4(6)
C41 C40 C39 118.8(6)
C40 C41 C36 120.7(5)
C40 C41 C24 128.3(5)
C36 C41 C24 111.0(5)
C43B C42 C45B 112.4(15)
C44A C42 C45A 108.9(10)
C44A C42 C14 111.1(9)
C43B C42 C14 109.4(11)
C45B C42 C14 106.8(15)
C45A C42 C14 110.0(11)
C43B C42 C44B 110.0(13)
C45B C42 C44B 108.1(13)
C14 C42 C44B 110.0(11)
C44A C42 C43A 109.6(10)
C45A C42 C43A 105.4(10)
C14 C42 C43A 111.6(9)
C48 C46 C16 108.7(5)
C48 C46 C49 112.0(6)
C16 C46 C49 111.3(5)
C48 C46 C47 107.4(5)
C16 C46 C47 111.0(5)
C49 C46 C47 106.3(6)
Cl2 C50 Cl3 111.7(11)
Cl2 C50 Cl1 112.3(10)
Cl3 C50 Cl1 108.3(10)

loop_
_geom_bond_atom_site_label_1
_geom_bond_atom_site_label_2
_geom_bond_distance
Pt1 C23 1.950(6)
Pt1 N1 2.000(4)
Pt1 N2 2.031(5)
Pt1 O1 2.048(4)
N1 C7 1.369(7)
N1 C11 1.373(7)
N2 C29 1.344(7)
N2 C25 1.365(7)
O1 C1 1.321(7)
C1 C2 1.407(9)
C1 C6 1.433(8)
C2 C3 1.368(9)
C3 C4 1.399(9)
C4 C5 1.378(8)
C5 C6 1.417(8)
C6 C7 1.470(8)
C7 C8 1.409(8)
C8 C9 1.384(8)
C9 C10 1.391(8)
C9 C12 1.484(7)
C10 C11 1.373(8)
C11 C18 1.463(8)
C12 C13 1.391(8)
C12 C17 1.395(8)
C13 C14 1.403(8)
C14 C15 1.380(8)
C14 C42 1.542(7)
C15 C16 1.409(8)
C16 C17 1.386(8)
C16 C46 1.526(8)
C18 C19 1.386(8)
C18 C23 1.408(8)
C19 C20 1.394(9)
C20 C21 1.405(8)
C21 C22 1.384(8)
C22 C23 1.415(8)
C22 C24 1.534(8)
C24 C41 1.542(8)
C24 C25 1.542(8)
C24 C30 1.551(8)
C25 C26 1.396(8)
C26 C27 1.390(9)
C27 C28 1.378(9)
C28 C29 1.372(8)
C30 C31 1.392(8)
C30 C35 1.394(8)
C31 C32 1.403(8)
C32 C33 1.372(8)
C33 C34 1.386(9)
C34 C35 1.406(8)
C35 C36 1.453(8)
C36 C37 1.395(8)
C36 C41 1.405(8)
C37 C38 1.388(9)
C38 C39 1.395(10)
C39 C40 1.396(9)
C40 C41 1.387(8)
C42 C44A 1.528(12)
C42 C43B 1.531(13)
C42 C45B 1.535(13)
C42 C45A 1.537(11)
C42 C44B 1.542(13)
C42 C43A 1.558(12)
C46 C48 1.502(9)
C46 C49 1.529(9)
C46 C47 1.560(9)
C50 Cl2 1.734(14)
C50 Cl3 1.757(14)
C50 Cl1 1.759(14)
